data_4118722
loop_
_publ_author_name
'Petr Nov\'ak'
'Anton Lishchynskyi'
'Vladimir V. Grushin'

_publ_section_title
;
 Trifluoromethylation of \a-Haloketones
;
_journal_name_full 'Journal of the American Chemical Society'
_journal_page_first 16167
_journal_page_last 16170
_journal_paper_doi 10.1021/ja307783w
_journal_volume 134
_journal_year 2012
_chemical_formula_sum 'C13 H9 F3 O'
_chemical_formula_weight 238.20
_chemical_name_systematic
; 
 ? 
;
_space_group_IT_number 61
_symmetry_cell_setting orthorhombic
_symmetry_space_group_name_Hall '-P 2ac 2ab'
_symmetry_space_group_name_H-M 'P b c a'
_atom_sites_solution_hydrogens geom
_atom_sites_solution_primary direct
_atom_sites_solution_secondary difmap
_audit_creation_method SHELXL-97
_cell_angle_alpha 90.00
_cell_angle_beta 90.00
_cell_angle_gamma 90.00
_cell_formula_units_Z 8
_cell_length_a 14.5390(12)
_cell_length_b 5.7980(6)
_cell_length_c 24.629(2)
_cell_measurement_reflns_used 4266
_cell_measurement_temperature 100(2)
_cell_measurement_theta_max 30.47
_cell_measurement_theta_min 2.80
_cell_volume 2076.2(3)
_computing_cell_refinement 'Bruker APEX2 v2011.4-0'
_computing_data_collection 'Bruker APEX2 v2011.4-0'
_computing_data_reduction 'Bruker SAINT V7.60A'
_computing_molecular_graphics 'Bruker SHELXTL'
_computing_publication_material 'Bruker SHELXTL'
_computing_structure_refinement 'SHELXS-97 (Sheldrick, 2008)'
_computing_structure_solution Sir2011
_diffrn_ambient_temperature 100(2)
_diffrn_detector_area_resol_mean 512
_diffrn_detector_type '4K CCD area detector APEX II'
_diffrn_measured_fraction_theta_full 0.992
_diffrn_measured_fraction_theta_max 0.992
_diffrn_measurement_device_type 'Kappa 4-axis goniometer bruker-nonius'
_diffrn_measurement_method
;
 Fullsphere data collection, phi and omega scans
;
_diffrn_measurement_specimen_support 'magnetic support whith MicroMount'
_diffrn_radiation_monochromator 'Multilayer Montel 200 mirrors'
_diffrn_radiation_type MoK\a
_diffrn_radiation_wavelength 0.71073
_diffrn_reflns_av_R_equivalents 0.0413
_diffrn_reflns_av_sigmaI/netI 0.0330
_diffrn_reflns_limit_h_max 19
_diffrn_reflns_limit_h_min -20
_diffrn_reflns_limit_k_max 8
_diffrn_reflns_limit_k_min -8
_diffrn_reflns_limit_l_max 34
_diffrn_reflns_limit_l_min -35
_diffrn_reflns_number 15315
_diffrn_reflns_theta_full 30.67
_diffrn_reflns_theta_max 30.67
_diffrn_reflns_theta_min 1.65
_diffrn_source 'rotating anode X-ray tube'
_diffrn_source_current 70
_diffrn_source_power 50
_diffrn_source_size '3 mm x 0.3 mm fine focus'
_diffrn_source_type 'Bruker-Nonius FR 591'
_exptl_absorpt_coefficient_mu 0.132
_exptl_absorpt_correction_T_max 0.9987
_exptl_absorpt_correction_T_min 0.9741
_exptl_absorpt_correction_type empirical
_exptl_absorpt_process_details
; 
 SADABS Version 2008/1 Bruker-Nonius
 Blessing, Acta Cryst. (1995) A51 33-38
;
_exptl_crystal_colour white
_exptl_crystal_density_diffrn 1.524
_exptl_crystal_description needle
_exptl_crystal_F_000 976
_exptl_crystal_size_max 0.20
_exptl_crystal_size_mid 0.01
_exptl_crystal_size_min 0.01
_refine_diff_density_max 0.497
_refine_diff_density_min -0.274
_refine_diff_density_rms 0.058
_refine_ls_extinction_method none
_refine_ls_goodness_of_fit_ref 1.041
_refine_ls_hydrogen_treatment noref
_refine_ls_matrix_type full
_refine_ls_number_parameters 154
_refine_ls_number_reflns 3195
_refine_ls_number_restraints 0
_refine_ls_restrained_S_all 1.041
_refine_ls_R_factor_all 0.0591
_refine_ls_R_factor_gt 0.0419
_refine_ls_shift/su_max 0.001
_refine_ls_shift/su_mean 0.000
_refine_ls_structure_factor_coef Fsqd
_refine_ls_weighting_details 'calc w=1/[\s^2^(Fo^2^)+(0.0582P)^2^+0.6438P] where P=(Fo^2^+2Fc^2^)/3'
_refine_ls_weighting_scheme calc
_refine_ls_wR_factor_gt 0.1044
_refine_ls_wR_factor_ref 0.1138
_reflns_number_gt 2493
_reflns_number_total 3195
_reflns_threshold_expression >2sigma(I)
_cod_data_source_file ja307783w_si_003.cif
_cod_data_source_block pbn262
_cod_database_code 4118722

loop_
_symmetry_equiv_pos_as_xyz
'x, y, z'
'-x+1/2, -y, z+1/2'
'-x, y+1/2, -z+1/2'
'x+1/2, -y+1/2, -z'
'-x, -y, -z'
'x-1/2, y, -z-1/2'
'x, -y-1/2, z-1/2'
'-x-1/2, y-1/2, z'

loop_
_atom_site_label
_atom_site_type_symbol
_atom_site_fract_x
_atom_site_fract_y
_atom_site_fract_z
_atom_site_U_iso_or_equiv
_atom_site_adp_type
_atom_site_occupancy
_atom_site_symmetry_multiplicity
_atom_site_calc_flag
_atom_site_refinement_flags
O1 O 0.81721(6) 0.68421(16) 0.38017(3) 0.0209(2) Uani 1 1 d .
C13 C 0.84100(7) 0.8121(2) 0.27248(4) 0.0135(2) Uani 1 1 d .
H13 H 0.8135 0.6674 0.2805 0.016 Uiso 1 1 calc R
C5 C 0.90461(8) 1.1764(2) 0.30303(4) 0.0151(2) Uani 1 1 d .
H5 H 0.9203 1.2777 0.3319 0.018 Uiso 1 1 calc R
C6 C 0.92003(8) 1.24175(19) 0.25011(4) 0.0147(2) Uani 1 1 d .
H6 H 0.9462 1.3886 0.2428 0.018 Uiso 1 1 calc R
C2 C 0.88074(8) 1.0299(2) 0.41760(4) 0.0175(2) Uani 1 1 d .
H2A H 0.9468 1.0667 0.4131 0.021 Uiso 1 1 calc R
H2B H 0.8459 1.1763 0.4154 0.021 Uiso 1 1 calc R
C7 C 0.89733(7) 1.0929(2) 0.20618(4) 0.0136(2) Uani 1 1 d .
C4 C 0.86539(8) 0.9580(2) 0.31455(4) 0.0135(2) Uani 1 1 d .
C12 C 0.85647(7) 0.8756(2) 0.21764(4) 0.0132(2) Uani 1 1 d .
C3 C 0.85056(8) 0.8728(2) 0.37130(4) 0.0150(2) Uani 1 1 d .
C9 C 0.89083(9) 1.0081(2) 0.10963(5) 0.0201(2) Uani 1 1 d .
H9 H 0.9027 1.0511 0.0731 0.024 Uiso 1 1 calc R
C8 C 0.91432(8) 1.1549(2) 0.15111(5) 0.0170(2) Uani 1 1 d .
H8 H 0.9421 1.2991 0.1430 0.020 Uiso 1 1 calc R
C11 C 0.83243(8) 0.7280(2) 0.17384(4) 0.0157(2) Uani 1 1 d .
H11 H 0.8046 0.5830 0.1810 0.019 Uiso 1 1 calc R
C10 C 0.84912(9) 0.7935(2) 0.12106(5) 0.0195(2) Uani 1 1 d .
H10 H 0.8325 0.6937 0.0921 0.023 Uiso 1 1 calc R
C1 C 0.86634(9) 0.9254(2) 0.47291(5) 0.0213(3) Uani 1 1 d .
F1 F 0.89583(6) 1.07241(16) 0.51183(3) 0.0305(2) Uani 1 1 d .
F2 F 0.91325(6) 0.72886(16) 0.48018(3) 0.0303(2) Uani 1 1 d .
F3 F 0.77811(6) 0.88074(15) 0.48393(3) 0.0266(2) Uani 1 1 d .

loop_
_atom_site_aniso_label
_atom_site_aniso_U_11
_atom_site_aniso_U_22
_atom_site_aniso_U_33
_atom_site_aniso_U_23
_atom_site_aniso_U_13
_atom_site_aniso_U_12
O1 0.0253(5) 0.0194(4) 0.0179(4) 0.0016(3) 0.0020(3) -0.0045(4)
C13 0.0127(5) 0.0124(5) 0.0152(4) -0.0001(4) 0.0010(4) -0.0003(4)
C5 0.0149(5) 0.0139(5) 0.0164(5) -0.0019(4) -0.0008(4) -0.0002(4)
C6 0.0139(5) 0.0107(5) 0.0196(5) 0.0003(4) 0.0002(4) -0.0004(4)
C2 0.0180(5) 0.0200(6) 0.0144(4) -0.0011(4) 0.0001(4) -0.0020(4)
C7 0.0122(5) 0.0118(5) 0.0167(5) 0.0004(4) 0.0012(4) 0.0008(4)
C4 0.0126(5) 0.0133(5) 0.0146(4) 0.0001(4) 0.0005(4) 0.0005(4)
C12 0.0122(5) 0.0122(5) 0.0151(5) -0.0001(4) 0.0006(4) 0.0010(4)
C3 0.0137(5) 0.0172(6) 0.0140(5) -0.0002(4) 0.0005(4) 0.0006(4)
C9 0.0255(6) 0.0194(6) 0.0155(5) 0.0022(4) 0.0031(4) 0.0010(5)
C8 0.0178(5) 0.0144(5) 0.0187(5) 0.0034(4) 0.0025(4) -0.0001(4)
C11 0.0165(5) 0.0133(5) 0.0174(5) -0.0012(4) 0.0008(4) -0.0004(4)
C10 0.0239(6) 0.0189(6) 0.0157(5) -0.0027(4) 0.0004(4) -0.0004(5)
C1 0.0244(6) 0.0233(7) 0.0162(5) -0.0015(4) -0.0024(4) -0.0018(5)
F1 0.0412(5) 0.0340(5) 0.0163(3) -0.0050(3) -0.0037(3) -0.0090(4)
F2 0.0365(5) 0.0295(5) 0.0247(4) 0.0052(3) -0.0068(3) 0.0052(4)
F3 0.0284(4) 0.0312(5) 0.0201(4) -0.0009(3) 0.0061(3) -0.0063(3)

loop_
_atom_type_symbol
_atom_type_description
_atom_type_scat_dispersion_real
_atom_type_scat_dispersion_imag
_atom_type_scat_source
C C 0.0033 0.0016 'International Tables Vol C Tables 4.2.6.8 and 6.1.1.4'
H H 0.0000 0.0000 'International Tables Vol C Tables 4.2.6.8 and 6.1.1.4'
O O 0.0106 0.0060 'International Tables Vol C Tables 4.2.6.8 and 6.1.1.4'
F F 0.0171 0.0103 'International Tables Vol C Tables 4.2.6.8 and 6.1.1.4'

loop_
_geom_angle_atom_site_label_1
_geom_angle_atom_site_label_2
_geom_angle_atom_site_label_3
_geom_angle
C4 C13 C12 120.93(10)
C6 C5 C4 120.09(10)
C5 C6 C7 121.03(10)
C1 C2 C3 113.38(10)
C12 C7 C6 118.92(10)
C12 C7 C8 119.03(10)
C6 C7 C8 122.05(10)
C13 C4 C5 119.96(10)
C13 C4 C3 117.39(10)
C5 C4 C3 122.63(10)
C13 C12 C11 121.89(10)
C13 C12 C7 119.05(10)
C11 C12 C7 119.06(10)
O1 C3 C4 121.44(10)
O1 C3 C2 121.17(10)
C4 C3 C2 117.38(10)
C8 C9 C10 120.30(10)
C9 C8 C7 120.59(11)
C10 C11 C12 120.54(11)
C11 C10 C9 120.47(11)
F3 C1 F2 107.26(11)
F3 C1 F1 106.40(10)
F2 C1 F1 106.26(10)
F3 C1 C2 113.27(10)
F2 C1 C2 113.10(11)
F1 C1 C2 110.10(11)

loop_
_geom_bond_atom_site_label_1
_geom_bond_atom_site_label_2
_geom_bond_distance
O1 C3 1.2161(15)
C13 C4 1.3840(15)
C13 C12 1.4177(14)
C5 C6 1.3758(15)
C5 C4 1.4170(16)
C6 C7 1.4229(15)
C2 C1 1.5055(16)
C2 C3 1.5237(16)
C7 C12 1.4214(16)
C7 C8 1.4247(15)
C4 C3 1.4981(15)
C12 C11 1.4204(15)
C9 C8 1.3727(17)
C9 C10 1.4127(18)
C11 C10 1.3758(15)
C1 F3 1.3364(16)
C1 F2 1.3399(16)
C1 F1 1.3525(14)

loop_
_geom_torsion_atom_site_label_1
_geom_torsion_atom_site_label_2
_geom_torsion_atom_site_label_3
_geom_torsion_atom_site_label_4
_geom_torsion
C4 C5 C6 C7 -0.12(17)
C5 C6 C7 C12 1.24(17)
C5 C6 C7 C8 -178.74(11)
C12 C13 C4 C5 1.36(16)
C12 C13 C4 C3 -177.27(10)
C6 C5 C4 C13 -1.19(17)
C6 C5 C4 C3 177.37(10)
C4 C13 C12 C11 179.67(10)
C4 C13 C12 C7 -0.23(16)
C6 C7 C12 C13 -1.06(16)
C8 C7 C12 C13 178.93(10)
C6 C7 C12 C11 179.05(10)
C8 C7 C12 C11 -0.97(16)
C13 C4 C3 O1 -1.02(16)
C5 C4 C3 O1 -179.60(11)
C13 C4 C3 C2 177.76(10)
C5 C4 C3 C2 -0.82(16)
C1 C2 C3 O1 1.00(16)
C1 C2 C3 C4 -177.79(10)
C10 C9 C8 C7 0.22(18)
C12 C7 C8 C9 0.61(17)
C6 C7 C8 C9 -179.41(11)
C13 C12 C11 C10 -179.37(11)
C7 C12 C11 C10 0.53(17)
C12 C11 C10 C9 0.31(18)
C8 C9 C10 C11 -0.69(19)
C3 C2 C1 F3 -61.92(14)
C3 C2 C1 F2 60.39(14)
C3 C2 C1 F1 179.08(10)

loop_
_cod_related_entry_id
_cod_related_entry_database
_cod_related_entry_code
1 ChemSpider 30660666
